data_4069447
loop_
_publ_author_name
'Barnea, Eyal'
'Majumder, Supriyo'
'Staples, Richard J.'
'Odom, Aaron L.'

_publ_section_title
;
 One-Step Route to 2,3-Diaminopyrroles Using a Titanium-Catalyzed
 Four-Component Coupling
;
_journal_issue 13
_journal_name_full Organometallics
_journal_page_first 3876
_journal_paper_doi 10.1021/om9001928
_journal_volume 28
_journal_year 2009
_chemical_formula_moiety 'C25 H33 N3 O'
_chemical_formula_sum 'C25 H33 N3 O'
_chemical_formula_weight 391.54
_chemical_name_systematic
;

 ?

;
_space_group_IT_number 15
_symmetry_cell_setting monoclinic
_symmetry_space_group_name_Hall '-C 2yc'
_symmetry_space_group_name_H-M 'C 1 2/c 1'
_atom_sites_solution_hydrogens geom
_atom_sites_solution_primary direct
_atom_sites_solution_secondary difmap
_audit_creation_method SHELXL-97
_cell_angle_alpha 90.00
_cell_angle_beta 94.575(2)
_cell_angle_gamma 90.00
_cell_formula_units_Z 8
_cell_length_a 34.4398(8)
_cell_length_b 6.1983(2)
_cell_length_c 20.9632(5)
_cell_measurement_reflns_used 8941
_cell_measurement_temperature 173(2)
_cell_measurement_theta_max 25.02
_cell_measurement_theta_min 2.20
_cell_volume 4460.7(2)
_computing_cell_refinement 'APEX2 (BRUKER, V2.1-0, 2006)'
_computing_data_collection 'COSMO (BRUKER, V2.0, 2006)'
_computing_data_reduction 'SAINT (BRUKER, V7.34A, 2006)'
_computing_molecular_graphics 'SHELXTL (Sheldrick, Acta Cryst. A64 2008, 112-122)'
_computing_publication_material 'SHELXTL (Sheldrick, Acta Cryst. A64 2008, 112-122)'
_computing_structure_refinement 'SHELXL (Sheldrick, Acta Cryst. A64 2008, 112-122)'
_computing_structure_solution 'SHELXS (Sheldrick, Acta Cryst. A64 2008, 112-122)'
_diffrn_ambient_temperature 173(2)
_diffrn_detector_area_resol_mean 836.6
_diffrn_measured_fraction_theta_full 0.996
_diffrn_measured_fraction_theta_max 0.994
_diffrn_measurement_device_type 'CCD area detector'
_diffrn_measurement_method '\w,and/f 0.5 deg'
_diffrn_radiation_monochromator graphite
_diffrn_radiation_source 'fine-focus sealed tube'
_diffrn_radiation_type MoK\a
_diffrn_radiation_wavelength 0.71073
_diffrn_reflns_av_R_equivalents 0.0516
_diffrn_reflns_av_sigmaI/netI 0.0377
_diffrn_reflns_limit_h_max 41
_diffrn_reflns_limit_h_min -41
_diffrn_reflns_limit_k_max 7
_diffrn_reflns_limit_k_min -7
_diffrn_reflns_limit_l_max 25
_diffrn_reflns_limit_l_min -24
_diffrn_reflns_number 30114
_diffrn_reflns_theta_full 25.00
_diffrn_reflns_theta_max 25.40
_diffrn_reflns_theta_min 1.19
_exptl_absorpt_coefficient_mu 0.072
_exptl_absorpt_correction_T_max 0.9940
_exptl_absorpt_correction_T_min 0.9796
_exptl_absorpt_correction_type multi-scan
_exptl_absorpt_process_details SADABS
_exptl_crystal_colour colourless
_exptl_crystal_density_diffrn 1.166
_exptl_crystal_density_method 'not measured'
_exptl_crystal_description chunk
_exptl_crystal_F_000 1696
_exptl_crystal_size_max 0.29
_exptl_crystal_size_mid 0.17
_exptl_crystal_size_min 0.08
_refine_diff_density_max 0.544
_refine_diff_density_min -0.443
_refine_diff_density_rms 0.079
_refine_ls_extinction_coef 0.0022(4)
_refine_ls_extinction_expression Fc^*^=kFc[1+0.001xFc^2^\l^3^/sin(2\q)]^-1/4^
_refine_ls_extinction_method SHELXL
_refine_ls_goodness_of_fit_ref 1.066
_refine_ls_hydrogen_treatment constr
_refine_ls_matrix_type full
_refine_ls_number_parameters 270
_refine_ls_number_reflns 4095
_refine_ls_number_restraints 0
_refine_ls_restrained_S_all 1.066
_refine_ls_R_factor_all 0.0775
_refine_ls_R_factor_gt 0.0494
_refine_ls_shift/su_max 0.001
_refine_ls_shift/su_mean 0.000
_refine_ls_structure_factor_coef Fsqd
_refine_ls_weighting_details 'calc w=1/[\s^2^(Fo^2^)+(0.0789P)^2^+2.8293P] where P=(Fo^2^+2Fc^2^)/3'
_refine_ls_weighting_scheme calc
_refine_ls_wR_factor_gt 0.1304
_refine_ls_wR_factor_ref 0.1544
_reflns_number_gt 2901
_reflns_number_total 4095
_reflns_threshold_expression >2sigma(I)
_cod_data_source_file om9001928_si_002.cif
_cod_data_source_block eb052908_0m
_cod_depositor_comments
;
The following automatic conversions were performed:

'_symmetry_cell_setting' value 'Monoclinic' changed to 'monoclinic'
according to /home/saulius/struct/CIF-dictionaries/cif_core.dic
dictionary named 'cif_core.dic' version 2.4.2 from
2011-04-26.

'_exptl_absorpt_correction_type' value 'Multi-scan'
changed to 'multi-scan' according to
/home/saulius/struct/CIF-dictionaries/cif_core.dic dictionary named
'cif_core.dic' version 2.4.2 from 2011-04-26.

Automatic conversion script
Id: cif_fix_values 1715 2011-07-08 13:25:40Z adriana 
;
_cod_original_sg_symbol_H-M C2/c
_cod_database_code 4069447

loop_
_symmetry_equiv_pos_as_xyz
'x, y, z'
'-x, y, -z+1/2'
'x+1/2, y+1/2, z'
'-x+1/2, y+1/2, -z+1/2'
'-x, -y, -z'
'x, -y, z-1/2'
'-x+1/2, -y+1/2, -z'
'x+1/2, -y+1/2, z-1/2'

loop_
_atom_site_label
_atom_site_type_symbol
_atom_site_fract_x
_atom_site_fract_y
_atom_site_fract_z
_atom_site_U_iso_or_equiv
_atom_site_adp_type
_atom_site_occupancy
_atom_site_symmetry_multiplicity
_atom_site_calc_flag
_atom_site_refinement_flags
O1 O 1.02541(4) -0.6195(2) 0.09492(7) 0.0331(4) Uani 1 1 d .
N3 N 0.88431(5) -0.0452(3) 0.19833(8) 0.0312(4) Uani 1 1 d .
H3 H 0.8698 -0.1604 0.2024 0.037 Uiso 1 1 calc R
N2 N 0.82998(5) 0.3229(3) 0.14832(8) 0.0306(4) Uani 1 1 d .
H2 H 0.8368 0.4355 0.1722 0.037 Uiso 1 1 calc R
N1 N 0.90736(5) -0.0019(3) 0.09065(8) 0.0256(4) Uani 1 1 d .
C25 C 0.95161(7) -0.0224(5) 0.24853(12) 0.0566(8) Uani 1 1 d .
H25A H 0.9544 -0.1789 0.2441 0.085 Uiso 1 1 calc R
H25B H 0.9673 0.0267 0.2868 0.085 Uiso 1 1 calc R
H25C H 0.9605 0.0496 0.2107 0.085 Uiso 1 1 calc R
C20 C 0.76858(8) 0.3689(5) 0.19369(13) 0.0540(7) Uani 1 1 d .
H20A H 0.7814 0.3401 0.2363 0.081 Uiso 1 1 calc R
H20B H 0.7412 0.3241 0.1925 0.081 Uiso 1 1 calc R
H20C H 0.7700 0.5236 0.1844 0.081 Uiso 1 1 calc R
C19 C 0.76948(7) 0.2869(5) 0.07771(12) 0.0537(7) Uani 1 1 d .
H19A H 0.7706 0.4418 0.0685 0.081 Uiso 1 1 calc R
H19B H 0.7422 0.2402 0.0760 0.081 Uiso 1 1 calc R
H19C H 0.7830 0.2071 0.0458 0.081 Uiso 1 1 calc R
C23 C 0.90523(9) 0.2764(4) 0.26387(12) 0.0502(7) Uani 1 1 d .
H23A H 0.9107 0.3504 0.2243 0.075 Uiso 1 1 calc R
H23B H 0.9239 0.3241 0.2988 0.075 Uiso 1 1 calc R
H23C H 0.8787 0.3110 0.2744 0.075 Uiso 1 1 calc R
C24 C 0.89470(8) -0.0836(4) 0.31207(11) 0.0499(7) Uani 1 1 d .
H24A H 0.8674 -0.0461 0.3162 0.075 Uiso 1 1 calc R
H24B H 0.9105 -0.0399 0.3509 0.075 Uiso 1 1 calc R
H24C H 0.8970 -0.2397 0.3061 0.075 Uiso 1 1 calc R
C21 C 0.78673(7) 0.0040(4) 0.15846(14) 0.0495(7) Uani 1 1 d .
H21A H 0.8020 -0.0767 0.1290 0.074 Uiso 1 1 calc R
H21B H 0.7595 -0.0432 0.1532 0.074 Uiso 1 1 calc R
H21C H 0.7972 -0.0226 0.2026 0.074 Uiso 1 1 calc R
C8 C 0.81834(7) 0.7049(4) -0.09043(12) 0.0411(6) Uani 1 1 d .
H8 H 0.8077 0.8045 -0.1215 0.049 Uiso 1 1 calc R
C9 C 0.82254(6) 0.7615(4) -0.02659(12) 0.0400(6) Uani 1 1 d .
H9 H 0.8148 0.9010 -0.0138 0.048 Uiso 1 1 calc R
C7 C 0.82976(6) 0.5027(4) -0.10871(11) 0.0371(6) Uani 1 1 d .
H7 H 0.8273 0.4634 -0.1526 0.045 Uiso 1 1 calc R
C17 C 1.06113(6) -0.5721(4) 0.06746(11) 0.0342(5) Uani 1 1 d .
H17A H 1.0556 -0.5314 0.0225 0.051 Uiso 1 1 calc R
H17B H 1.0779 -0.6998 0.0702 0.051 Uiso 1 1 calc R
H17C H 1.0743 -0.4525 0.0909 0.051 Uiso 1 1 calc R
C22 C 0.90899(6) 0.0325(4) 0.25481(10) 0.0339(5) Uani 1 1 d .
C10 C 0.83795(6) 0.6173(3) 0.01913(11) 0.0334(5) Uani 1 1 d .
H10 H 0.8408 0.6589 0.0629 0.040 Uiso 1 1 calc R
C18 C 0.78901(6) 0.2432(4) 0.14392(11) 0.0336(5) Uani 1 1 d .
C6 C 0.84486(6) 0.3564(4) -0.06334(10) 0.0301(5) Uani 1 1 d .
H6 H 0.8522 0.2167 -0.0766 0.036 Uiso 1 1 calc R
C15 C 0.96252(6) -0.5130(3) 0.11636(9) 0.0282(5) Uani 1 1 d .
H15 H 0.9587 -0.6543 0.1323 0.034 Uiso 1 1 calc R
C13 C 1.00383(6) -0.2506(3) 0.07204(10) 0.0277(5) Uani 1 1 d .
H13 H 1.0281 -0.2110 0.0569 0.033 Uiso 1 1 calc R
C16 C 0.93271(6) -0.3644(3) 0.11569(9) 0.0278(5) Uani 1 1 d .
H16 H 0.9083 -0.4044 0.1304 0.033 Uiso 1 1 calc R
C1 C 0.89685(6) 0.1184(3) 0.03726(9) 0.0266(5) Uani 1 1 d .
H1 H 0.9087 0.1088 -0.0021 0.032 Uiso 1 1 calc R
C5 C 0.84942(6) 0.4104(3) 0.00129(10) 0.0265(5) Uani 1 1 d .
C12 C 0.97388(6) -0.1004(3) 0.07228(9) 0.0266(5) Uani 1 1 d .
H12 H 0.9779 0.0422 0.0576 0.032 Uiso 1 1 calc R
C14 C 0.99820(6) -0.4577(3) 0.09391(9) 0.0258(5) Uani 1 1 d .
C3 C 0.85814(6) 0.2149(3) 0.11336(9) 0.0256(5) Uani 1 1 d .
C2 C 0.86680(6) 0.2547(3) 0.04864(9) 0.0252(5) Uani 1 1 d .
C4 C 0.88315(6) 0.0576(3) 0.13849(9) 0.0252(5) Uani 1 1 d .
C11 C 0.93825(6) -0.1564(3) 0.09360(9) 0.0244(5) Uani 1 1 d .

loop_
_atom_site_aniso_label
_atom_site_aniso_U_11
_atom_site_aniso_U_22
_atom_site_aniso_U_33
_atom_site_aniso_U_23
_atom_site_aniso_U_13
_atom_site_aniso_U_12
O1 0.0293(8) 0.0313(8) 0.0395(9) 0.0045(7) 0.0069(7) 0.0055(7)
N3 0.0342(10) 0.0326(10) 0.0271(10) 0.0046(8) 0.0034(8) -0.0053(8)
N2 0.0280(10) 0.0318(10) 0.0327(10) -0.0081(8) 0.0068(8) -0.0001(8)
N1 0.0250(9) 0.0269(9) 0.0254(9) 0.0018(7) 0.0048(7) 0.0016(7)
C25 0.0387(14) 0.091(2) 0.0383(15) -0.0085(15) -0.0057(12) 0.0053(14)
C20 0.0459(15) 0.0617(18) 0.0576(17) -0.0067(14) 0.0243(13) 0.0091(13)
C19 0.0287(13) 0.088(2) 0.0448(16) 0.0122(14) 0.0027(11) -0.0061(13)
C23 0.0708(18) 0.0448(15) 0.0334(14) -0.0019(11) -0.0064(13) -0.0047(13)
C24 0.0660(17) 0.0530(16) 0.0311(14) 0.0089(11) 0.0056(12) 0.0008(14)
C21 0.0319(13) 0.0462(15) 0.0716(19) 0.0045(14) 0.0125(12) -0.0030(11)
C8 0.0354(13) 0.0425(14) 0.0445(15) 0.0175(11) -0.0027(11) 0.0001(11)
C9 0.0370(13) 0.0287(12) 0.0538(16) 0.0032(11) 0.0014(11) 0.0021(10)
C7 0.0339(13) 0.0475(14) 0.0300(12) 0.0079(11) 0.0025(10) -0.0018(11)
C17 0.0296(12) 0.0408(13) 0.0327(12) 0.0017(10) 0.0048(10) 0.0071(10)
C22 0.0381(13) 0.0409(13) 0.0225(11) 0.0020(10) 0.0025(10) 0.0008(10)
C10 0.0321(12) 0.0319(12) 0.0357(13) -0.0016(10) 0.0004(10) 0.0015(10)
C18 0.0256(11) 0.0422(13) 0.0338(12) 0.0013(10) 0.0073(9) 0.0033(10)
C6 0.0277(11) 0.0334(12) 0.0294(12) 0.0036(9) 0.0038(9) -0.0015(9)
C15 0.0335(12) 0.0245(11) 0.0271(11) 0.0032(9) 0.0046(9) -0.0014(9)
C13 0.0263(11) 0.0306(12) 0.0267(11) 0.0019(9) 0.0054(9) -0.0022(9)
C16 0.0271(11) 0.0295(11) 0.0275(12) 0.0004(9) 0.0073(9) -0.0031(9)
C1 0.0293(11) 0.0287(11) 0.0222(11) 0.0031(9) 0.0046(9) -0.0014(9)
C5 0.0212(10) 0.0300(11) 0.0288(12) 0.0044(9) 0.0042(9) -0.0022(9)
C12 0.0290(11) 0.0238(10) 0.0272(11) 0.0016(8) 0.0039(9) -0.0024(9)
C14 0.0264(11) 0.0282(11) 0.0226(11) -0.0019(9) 0.0007(9) 0.0018(9)
C3 0.0238(10) 0.0271(11) 0.0262(11) -0.0024(9) 0.0038(9) -0.0026(9)
C2 0.0243(11) 0.0276(11) 0.0239(11) -0.0013(9) 0.0027(8) -0.0039(9)
C4 0.0261(11) 0.0279(11) 0.0219(11) -0.0005(8) 0.0040(9) -0.0025(9)
C11 0.0251(11) 0.0261(11) 0.0222(10) -0.0001(8) 0.0024(9) 0.0004(8)

loop_
_atom_type_symbol
_atom_type_description
_atom_type_scat_dispersion_real
_atom_type_scat_dispersion_imag
_atom_type_scat_source
C C 0.0033 0.0016 'International Tables Vol C Tables 4.2.6.8 and 6.1.1.4'
H H 0.0000 0.0000 'International Tables Vol C Tables 4.2.6.8 and 6.1.1.4'
N N 0.0061 0.0033 'International Tables Vol C Tables 4.2.6.8 and 6.1.1.4'
O O 0.0106 0.0060 'International Tables Vol C Tables 4.2.6.8 and 6.1.1.4'

loop_
_geom_angle_atom_site_label_1
_geom_angle_atom_site_label_2
_geom_angle_atom_site_label_3
_geom_angle
C14 O1 C17 116.90(16)
C4 N3 C22 122.67(17)
C4 N3 H3 118.7
C22 N3 H3 118.7
C3 N2 C18 119.39(17)
C3 N2 H2 120.3
C18 N2 H2 120.3
C1 N1 C4 107.91(16)
C1 N1 C11 123.20(16)
C4 N1 C11 128.88(16)
C22 C25 H25A 109.5
C22 C25 H25B 109.5
H25A C25 H25B 109.5
C22 C25 H25C 109.5
H25A C25 H25C 109.5
H25B C25 H25C 109.5
C18 C20 H20A 109.5
C18 C20 H20B 109.5
H20A C20 H20B 109.5
C18 C20 H20C 109.5
H20A C20 H20C 109.5
H20B C20 H20C 109.5
C18 C19 H19A 109.5
C18 C19 H19B 109.5
H19A C19 H19B 109.5
C18 C19 H19C 109.5
H19A C19 H19C 109.5
H19B C19 H19C 109.5
C22 C23 H23A 109.5
C22 C23 H23B 109.5
H23A C23 H23B 109.5
C22 C23 H23C 109.5
H23A C23 H23C 109.5
H23B C23 H23C 109.5
C22 C24 H24A 109.5
C22 C24 H24B 109.5
H24A C24 H24B 109.5
C22 C24 H24C 109.5
H24A C24 H24C 109.5
H24B C24 H24C 109.5
C18 C21 H21A 109.5
C18 C21 H21B 109.5
H21A C21 H21B 109.5
C18 C21 H21C 109.5
H21A C21 H21C 109.5
H21B C21 H21C 109.5
C7 C8 C9 119.4(2)
C7 C8 H8 120.3
C9 C8 H8 120.3
C8 C9 C10 120.8(2)
C8 C9 H9 119.6
C10 C9 H9 119.6
C8 C7 C6 120.3(2)
C8 C7 H7 119.8
C6 C7 H7 119.8
O1 C17 H17A 109.5
O1 C17 H17B 109.5
H17A C17 H17B 109.5
O1 C17 H17C 109.5
H17A C17 H17C 109.5
H17B C17 H17C 109.5
N3 C22 C24 106.07(18)
N3 C22 C25 110.71(18)
C24 C22 C25 109.8(2)
N3 C22 C23 111.79(18)
C24 C22 C23 109.6(2)
C25 C22 C23 108.9(2)
C9 C10 C5 120.4(2)
C9 C10 H10 119.8
C5 C10 H10 119.8
N2 C18 C21 112.04(18)
N2 C18 C19 110.21(18)
C21 C18 C19 109.4(2)
N2 C18 C20 105.98(19)
C21 C18 C20 109.2(2)
C19 C18 C20 109.9(2)
C7 C6 C5 121.2(2)
C7 C6 H6 119.4
C5 C6 H6 119.4
C16 C15 C14 120.54(19)
C16 C15 H15 119.7
C14 C15 H15 119.7
C14 C13 C12 119.82(19)
C14 C13 H13 120.1
C12 C13 H13 120.1
C15 C16 C11 120.14(19)
C15 C16 H16 119.9
C11 C16 H16 119.9
N1 C1 C2 110.31(17)
N1 C1 H1 124.8
C2 C1 H1 124.8
C6 C5 C10 117.86(19)
C6 C5 C2 120.35(19)
C10 C5 C2 121.77(19)
C11 C12 C13 120.72(19)
C11 C12 H12 119.6
C13 C12 H12 119.6
O1 C14 C13 124.79(18)
O1 C14 C15 115.78(18)
C13 C14 C15 119.43(19)
C4 C3 N2 124.41(18)
C4 C3 C2 108.22(18)
N2 C3 C2 127.31(18)
C1 C2 C3 106.00(18)
C1 C2 C5 123.83(18)
C3 C2 C5 130.16(19)
C3 C4 N1 107.56(17)
C3 C4 N3 129.42(18)
N1 C4 N3 122.86(17)
C12 C11 C16 119.33(18)
C12 C11 N1 119.62(17)
C16 C11 N1 121.02(18)

loop_
_geom_bond_atom_site_label_1
_geom_bond_atom_site_label_2
_geom_bond_distance
O1 C14 1.371(2)
O1 C17 1.430(2)
N3 C4 1.405(3)
N3 C22 1.482(3)
N3 H3 0.8800
N2 C3 1.428(2)
N2 C18 1.491(3)
N2 H2 0.8800
N1 C1 1.369(2)
N1 C4 1.404(2)
N1 C11 1.429(2)
C25 C22 1.523(3)
C25 H25A 0.9800
C25 H25B 0.9800
C25 H25C 0.9800
C20 C18 1.519(3)
C20 H20A 0.9800
C20 H20B 0.9800
C20 H20C 0.9800
C19 C18 1.518(3)
C19 H19A 0.9800
C19 H19B 0.9800
C19 H19C 0.9800
C23 C22 1.531(3)
C23 H23A 0.9800
C23 H23B 0.9800
C23 H23C 0.9800
C24 C22 1.515(3)
C24 H24A 0.9800
C24 H24B 0.9800
C24 H24C 0.9800
C21 C18 1.517(3)
C21 H21A 0.9800
C21 H21B 0.9800
C21 H21C 0.9800
C8 C7 1.377(3)
C8 C9 1.380(3)
C8 H8 0.9500
C9 C10 1.385(3)
C9 H9 0.9500
C7 C6 1.385(3)
C7 H7 0.9500
C17 H17A 0.9800
C17 H17B 0.9800
C17 H17C 0.9800
C10 C5 1.401(3)
C10 H10 0.9500
C6 C5 1.392(3)
C6 H6 0.9500
C15 C16 1.378(3)
C15 C14 1.394(3)
C15 H15 0.9500
C13 C14 1.382(3)
C13 C12 1.390(3)
C13 H13 0.9500
C16 C11 1.388(3)
C16 H16 0.9500
C1 C2 1.372(3)
C1 H1 0.9500
C5 C2 1.477(3)
C12 C11 1.383(3)
C12 H12 0.9500
C3 C4 1.377(3)
C3 C2 1.433(3)

loop_
_geom_torsion_atom_site_label_1
_geom_torsion_atom_site_label_2
_geom_torsion_atom_site_label_3
_geom_torsion_atom_site_label_4
_geom_torsion
C7 C8 C9 C10 -0.2(3)
C9 C8 C7 C6 0.8(3)
C4 N3 C22 C24 166.23(19)
C4 N3 C22 C25 -74.7(3)
C4 N3 C22 C23 46.9(3)
C8 C9 C10 C5 -0.3(3)
C3 N2 C18 C21 52.5(3)
C3 N2 C18 C19 -69.5(3)
C3 N2 C18 C20 171.55(19)
C8 C7 C6 C5 -1.0(3)
C14 C15 C16 C11 -1.1(3)
C4 N1 C1 C2 0.3(2)
C11 N1 C1 C2 -179.14(17)
C7 C6 C5 C10 0.5(3)
C7 C6 C5 C2 -177.94(19)
C9 C10 C5 C6 0.1(3)
C9 C10 C5 C2 178.56(19)
C14 C13 C12 C11 -0.6(3)
C17 O1 C14 C13 -4.2(3)
C17 O1 C14 C15 175.18(17)
C12 C13 C14 O1 178.92(18)
C12 C13 C14 C15 -0.4(3)
C16 C15 C14 O1 -178.08(17)
C16 C15 C14 C13 1.3(3)
C18 N2 C3 C4 -95.7(2)
C18 N2 C3 C2 87.4(3)
N1 C1 C2 C3 -0.2(2)
N1 C1 C2 C5 178.23(18)
C4 C3 C2 C1 0.1(2)
N2 C3 C2 C1 177.44(19)
C4 C3 C2 C5 -178.21(19)
N2 C3 C2 C5 -0.9(3)
C6 C5 C2 C1 37.3(3)
C10 C5 C2 C1 -141.1(2)
C6 C5 C2 C3 -144.6(2)
C10 C5 C2 C3 37.0(3)
N2 C3 C4 N1 -177.38(17)
C2 C3 C4 N1 0.0(2)
N2 C3 C4 N3 7.2(3)
C2 C3 C4 N3 -175.35(19)
C1 N1 C4 C3 -0.2(2)
C11 N1 C4 C3 179.19(18)
C1 N1 C4 N3 175.58(18)
C11 N1 C4 N3 -5.1(3)
C22 N3 C4 C3 -93.0(3)
C22 N3 C4 N1 92.2(2)
C13 C12 C11 C16 0.8(3)
C13 C12 C11 N1 -177.18(17)
C15 C16 C11 C12 0.1(3)
C15 C16 C11 N1 178.04(17)
C1 N1 C11 C12 47.9(3)
C4 N1 C11 C12 -131.4(2)
C1 N1 C11 C16 -130.1(2)
C4 N1 C11 C16 50.6(3)

loop_
_cod_related_entry_id
_cod_related_entry_database
_cod_related_entry_code
1 ChemSpider 30659739
